data_7203375
loop_
_publ_author_name
'Mei, Xuefeng'
'Wolf, Christian'

_publ_section_title
;
 Conformational polymorphism of 1,8-dipyridylnaphthalene and
 encapsulation of chains of fused cyclic water pentamers in a
 hydrophobic crystal environment
;
_journal_issue 5
_journal_name_full CrystEngComm
_journal_page_first 377
_journal_paper_doi 10.1039/b603306g
_journal_volume 8
_journal_year 2006
_chemical_formula_moiety 'C20 H20 N2 O3'
_chemical_formula_sum 'C20 H20 N2 O3'
_chemical_formula_weight 336.38
_chemical_name_common 1,8-dipyridylnaphthalene-3H2O
_chemical_name_systematic
;
1,8-dipyridylnaphthalene-3H2O
;
_space_group_IT_number 14
_symmetry_cell_setting monoclinic
_symmetry_space_group_name_Hall '-P 2yn'
_symmetry_space_group_name_H-M 'P 1 21/n 1'
_atom_sites_solution_hydrogens geom
_atom_sites_solution_primary direct
_atom_sites_solution_secondary difmap
_audit_creation_method SHELXL-97
_cell_angle_alpha 90.00
_cell_angle_beta 106.203(4)
_cell_angle_gamma 90.00
_cell_formula_units_Z 4
_cell_length_a 13.356(3)
_cell_length_b 6.9200(15)
_cell_length_c 19.596(4)
_cell_measurement_reflns_used 913
_cell_measurement_temperature 187(2)
_cell_measurement_theta_max 27.07
_cell_measurement_theta_min 3.14
_cell_volume 1739.2(6)
_computing_cell_refinement 'SAINT, Bruker'
_computing_data_collection 'SMART, Bruker'
_computing_data_reduction 'SAINT, Bruker'
_computing_molecular_graphics 'XSEED, L. Barbour (1999); http:\x-seed.net'
_computing_structure_refinement 'SHELXL-97 (Sheldrick, 1997)'
_computing_structure_solution 'SHELXS-97 (Sheldrick, 1990)'
_diffrn_ambient_temperature 187(2)
_diffrn_measured_fraction_theta_full 0.965
_diffrn_measured_fraction_theta_max 0.965
_diffrn_measurement_device_type 'SMART platform CCD Siemens/Bruker'
_diffrn_measurement_method 'omega scans'
_diffrn_radiation_monochromator graphite
_diffrn_radiation_source 'fine-focus sealed tube'
_diffrn_radiation_type MoK\a
_diffrn_radiation_wavelength 0.71073
_diffrn_reflns_av_R_equivalents 0.0461
_diffrn_reflns_av_sigmaI/netI 0.0512
_diffrn_reflns_limit_h_max 17
_diffrn_reflns_limit_h_min -17
_diffrn_reflns_limit_k_max 9
_diffrn_reflns_limit_k_min -8
_diffrn_reflns_limit_l_max 24
_diffrn_reflns_limit_l_min -25
_diffrn_reflns_number 14874
_diffrn_reflns_theta_full 27.99
_diffrn_reflns_theta_max 27.99
_diffrn_reflns_theta_min 2.16
_exptl_absorpt_coefficient_mu 0.087
_exptl_absorpt_correction_T_max 0.9983
_exptl_absorpt_correction_T_min 0.9577
_exptl_absorpt_correction_type multi-scan
_exptl_absorpt_process_details 'SADABS, G. Sheldrich (1999)'
_exptl_crystal_colour yellow
_exptl_crystal_density_diffrn 1.285
_exptl_crystal_density_method 'not measured'
_exptl_crystal_description prism
_exptl_crystal_F_000 712
_exptl_crystal_size_max 0.50
_exptl_crystal_size_mid 0.20
_exptl_crystal_size_min 0.02
_refine_diff_density_max 0.230
_refine_diff_density_min -0.265
_refine_diff_density_rms 0.049
_refine_ls_extinction_method none
_refine_ls_goodness_of_fit_ref 1.001
_refine_ls_hydrogen_treatment mixed
_refine_ls_matrix_type full
_refine_ls_number_parameters 306
_refine_ls_number_reflns 4065
_refine_ls_number_restraints 0
_refine_ls_restrained_S_all 1.001
_refine_ls_R_factor_all 0.1007
_refine_ls_R_factor_gt 0.0502
_refine_ls_shift/su_max 0.003
_refine_ls_shift/su_mean 0.000
_refine_ls_structure_factor_coef Fsqd
_refine_ls_weighting_details 'calc w=1/[\s^2^(Fo^2^)+(0.0766P)^2^+0.0134P] where P=(Fo^2^+2Fc^2^)/3'
_refine_ls_weighting_scheme calc
_refine_ls_wR_factor_gt 0.1226
_refine_ls_wR_factor_ref 0.1368
_reflns_number_gt 2483
_reflns_number_total 4065
_reflns_threshold_expression >2sigma(I)
_cod_data_source_file b603306g.txt
_cod_data_source_block d:\xuefeng\x-ray\04186\work\p21onn
_cod_depositor_comments
;
The following automatic conversions were performed:
'_symmetry_cell_setting' value 'Monoclinic' changed to 'monoclinic'
according to '/home/saulius/struct/CIF-dictionaries/cif_core.dic'
dictionary named 'cif_core.dic' version 2.4.1 from 2010-06-29.

Automatic conversion script
Id: cif_fix_enum 1527 2010-12-29 10:47:43Z saulius 
;
_cod_original_cell_volume 1739.2(7)
_cod_original_sg_symbol_H-M P2(1)/n
_cod_database_code 7203375

loop_
_symmetry_equiv_pos_as_xyz
'x, y, z'
'-x+1/2, y+1/2, -z+1/2'
'-x, -y, -z'
'x-1/2, -y-1/2, z-1/2'

loop_
_atom_site_label
_atom_site_type_symbol
_atom_site_fract_x
_atom_site_fract_y
_atom_site_fract_z
_atom_site_U_iso_or_equiv
_atom_site_adp_type
_atom_site_occupancy
_atom_site_symmetry_multiplicity
_atom_site_calc_flag
_atom_site_refinement_flags
_atom_site_disorder_assembly
_atom_site_disorder_group
O1 O 0.34022(11) 0.0910(2) -0.18278(8) 0.0422(4) Uani 1 1 d . . .
O2 O 0.35666(13) 0.4566(2) -0.23965(9) 0.0499(4) Uani 1 1 d . . .
O3 O 0.45603(11) 0.7492(2) -0.14900(8) 0.0426(4) Uani 1 1 d . . .
N1 N 0.27248(12) 0.1694(2) -0.06298(8) 0.0340(4) Uani 1 1 d . . .
N2 N 0.39425(13) 0.6942(2) -0.02253(9) 0.0383(4) Uani 1 1 d . . .
C1 C 0.11909(13) 0.3466(2) 0.09300(9) 0.0260(4) Uani 1 1 d . . .
C2 C 0.04683(14) 0.2175(3) 0.10403(10) 0.0340(5) Uani 1 1 d . . .
C3 C -0.00752(15) 0.2477(3) 0.15484(11) 0.0386(5) Uani 1 1 d . . .
C4 C 0.01002(14) 0.4115(3) 0.19414(10) 0.0360(5) Uani 1 1 d . . .
C5 C 0.09747(15) 0.7229(3) 0.22678(10) 0.0356(5) Uani 1 1 d . . .
C6 C 0.16692(15) 0.8589(3) 0.22031(10) 0.0367(5) Uani 1 1 d . . .
C7 C 0.22327(15) 0.8333(3) 0.17013(10) 0.0325(4) Uani 1 1 d . . .
C8 C 0.20935(13) 0.6747(2) 0.12602(9) 0.0258(4) Uani 1 1 d . . .
C9 C 0.13798(12) 0.5238(2) 0.13272(9) 0.0236(4) Uani 1 1 d . . .
C10 C 0.08178(13) 0.5527(3) 0.18444(9) 0.0290(4) Uani 1 1 d . . .
C11 C 0.17382(13) 0.2864(2) 0.03977(9) 0.0247(4) Uani 1 1 d . . .
C12 C 0.27955(14) 0.2414(2) 0.05818(10) 0.0264(4) Uani 1 1 d . . .
C13 C 0.32473(15) 0.1848(3) 0.00603(10) 0.0302(4) Uani 1 1 d . . .
C14 C 0.17002(16) 0.2075(3) -0.08033(10) 0.0336(4) Uani 1 1 d . . .
C15 C 0.11800(14) 0.2628(3) -0.03190(10) 0.0310(4) Uani 1 1 d . . .
C16 C 0.27239(13) 0.6768(2) 0.07394(9) 0.0268(4) Uani 1 1 d . . .
C17 C 0.38122(14) 0.6799(3) 0.09729(10) 0.0332(4) Uani 1 1 d . . .
C18 C 0.43825(16) 0.6878(3) 0.04838(11) 0.0371(5) Uani 1 1 d . . .
C19 C 0.28921(16) 0.6955(3) -0.04466(11) 0.0354(5) Uani 1 1 d . . .
C20 C 0.22662(15) 0.6880(3) 0.00087(10) 0.0309(4) Uani 1 1 d . . .
H13 H 0.3964(14) 0.151(2) 0.0186(9) 0.022(4) Uiso 1 1 d . . .
H12 H 0.3205(15) 0.255(3) 0.1068(11) 0.034(5) Uiso 1 1 d . . .
H5 H 0.0558(17) 0.742(3) 0.2595(12) 0.052(6) Uiso 1 1 d . . .
H20 H 0.1445(15) 0.692(3) -0.0197(10) 0.036(5) Uiso 1 1 d . . .
H7 H 0.2748(15) 0.944(3) 0.1657(11) 0.047(6) Uiso 1 1 d . . .
H15 H 0.0394(16) 0.293(3) -0.0491(10) 0.040(5) Uiso 1 1 d . . .
H17 H 0.4219(16) 0.668(3) 0.1508(12) 0.048(6) Uiso 1 1 d . . .
H6 H 0.1770(15) 0.975(3) 0.2493(11) 0.046(6) Uiso 1 1 d . . .
H2 H 0.0393(14) 0.097(3) 0.0774(11) 0.041(5) Uiso 1 1 d . . .
H19 H 0.2646(16) 0.687(3) -0.1046(12) 0.054(6) Uiso 1 1 d . . .
H14 H 0.1320(15) 0.203(3) -0.1297(11) 0.036(5) Uiso 1 1 d . . .
H3 H -0.0567(16) 0.154(3) 0.1623(11) 0.042(6) Uiso 1 1 d . . .
H4 H -0.0239(17) 0.439(3) 0.2289(12) 0.057(7) Uiso 1 1 d . . .
H18 H 0.5216(18) 0.683(3) 0.0647(12) 0.055(6) Uiso 1 1 d . . .
H1 H 0.4363(18) 0.721(4) -0.1035(14) 0.063(7) Uiso 1 1 d . . .
H8 H 0.324(2) 0.119(4) -0.1415(16) 0.088(10) Uiso 1 1 d . . .
H10 H 0.398(3) 0.605(5) -0.1903(18) 0.132(12) Uiso 1 1 d . . .
H16 H 0.409(3) 0.887(6) -0.167(2) 0.164(16) Uiso 1 1 d . . .
H9 H 0.344(3) 0.299(8) -0.205(2) 0.187(19) Uiso 1 1 d . . .
H11 H 0.287(3) 0.505(6) -0.257(2) 0.160(17) Uiso 1 1 d . . .

loop_
_atom_site_aniso_label
_atom_site_aniso_U_11
_atom_site_aniso_U_22
_atom_site_aniso_U_33
_atom_site_aniso_U_23
_atom_site_aniso_U_13
_atom_site_aniso_U_12
O1 0.0502(9) 0.0436(9) 0.0369(8) -0.0026(7) 0.0188(7) 0.0056(7)
O2 0.0525(10) 0.0476(9) 0.0511(9) 0.0022(8) 0.0167(8) 0.0050(8)
O3 0.0422(8) 0.0502(9) 0.0413(9) 0.0056(7) 0.0212(7) 0.0040(7)
N1 0.0416(9) 0.0286(8) 0.0347(9) -0.0037(7) 0.0156(7) -0.0008(7)
N2 0.0392(10) 0.0380(9) 0.0420(10) 0.0014(8) 0.0187(8) -0.0013(7)
C1 0.0224(9) 0.0296(10) 0.0255(9) 0.0031(7) 0.0061(7) 0.0024(7)
C2 0.0309(10) 0.0343(11) 0.0379(11) 0.0009(9) 0.0113(9) -0.0026(8)
C3 0.0288(10) 0.0469(12) 0.0426(12) 0.0069(10) 0.0140(9) -0.0053(9)
C4 0.0286(10) 0.0526(13) 0.0300(11) 0.0068(9) 0.0137(8) 0.0016(9)
C5 0.0359(11) 0.0489(12) 0.0242(10) -0.0033(8) 0.0120(8) 0.0095(9)
C6 0.0394(11) 0.0387(12) 0.0309(11) -0.0094(9) 0.0078(9) 0.0041(9)
C7 0.0355(10) 0.0317(10) 0.0300(10) -0.0011(8) 0.0089(8) 0.0003(8)
C8 0.0248(9) 0.0279(9) 0.0248(9) 0.0026(7) 0.0069(7) 0.0015(7)
C9 0.0182(8) 0.0307(9) 0.0203(8) 0.0035(7) 0.0028(7) 0.0033(7)
C10 0.0233(9) 0.0402(11) 0.0233(9) 0.0044(8) 0.0064(7) 0.0063(8)
C11 0.0285(9) 0.0180(8) 0.0283(9) -0.0012(7) 0.0089(7) -0.0016(7)
C12 0.0288(9) 0.0228(9) 0.0273(10) 0.0021(7) 0.0075(8) 0.0007(7)
C13 0.0300(10) 0.0256(9) 0.0373(11) 0.0004(8) 0.0132(9) 0.0026(8)
C14 0.0403(11) 0.0315(10) 0.0269(10) -0.0039(8) 0.0061(9) -0.0019(8)
C15 0.0286(10) 0.0315(10) 0.0309(10) -0.0019(8) 0.0050(8) -0.0004(8)
C16 0.0312(10) 0.0201(8) 0.0312(10) 0.0011(7) 0.0123(8) -0.0015(7)
C17 0.0313(10) 0.0340(10) 0.0341(11) 0.0019(8) 0.0088(9) -0.0019(8)
C18 0.0334(11) 0.0403(11) 0.0398(12) 0.0006(9) 0.0140(9) -0.0029(9)
C19 0.0416(11) 0.0332(10) 0.0335(11) 0.0019(8) 0.0142(9) -0.0001(8)
C20 0.0325(10) 0.0275(10) 0.0323(10) 0.0035(8) 0.0083(8) -0.0008(8)

loop_
_atom_type_symbol
_atom_type_description
_atom_type_scat_dispersion_real
_atom_type_scat_dispersion_imag
_atom_type_scat_source
C C 0.0033 0.0016 'International Tables Vol C Tables 4.2.6.8 and 6.1.1.4'
H H 0.0000 0.0000 'International Tables Vol C Tables 4.2.6.8 and 6.1.1.4'
N N 0.0061 0.0033 'International Tables Vol C Tables 4.2.6.8 and 6.1.1.4'
O O 0.0106 0.0060 'International Tables Vol C Tables 4.2.6.8 and 6.1.1.4'

loop_
_geom_angle_atom_site_label_1
_geom_angle_atom_site_label_2
_geom_angle_atom_site_label_3
_geom_angle
_geom_angle_site_symmetry_1
_geom_angle_site_symmetry_3
_geom_angle_publ_flag
C14 N1 C13 116.55(16) . . ?
C19 N2 C18 116.52(17) . . ?
C2 C1 C9 119.61(16) . . ?
C2 C1 C11 115.53(16) . . ?
C9 C1 C11 124.86(15) . . ?
C1 C2 C3 122.65(19) . . ?
C4 C3 C2 119.17(19) . . ?
C3 C4 C10 121.12(19) . . ?
C6 C5 C10 121.01(18) . . ?
C5 C6 C7 119.54(19) . . ?
C8 C7 C6 122.30(18) . . ?
C7 C8 C9 119.74(16) . . ?
C7 C8 C16 114.71(16) . . ?
C9 C8 C16 125.55(15) . . ?
C10 C9 C1 117.06(15) . . ?
C10 C9 C8 116.89(15) . . ?
C1 C9 C8 126.05(15) . . ?
C4 C10 C5 119.18(17) . . ?
C4 C10 C9 120.35(17) . . ?
C5 C10 C9 120.46(17) . . ?
C12 C11 C15 116.77(16) . . ?
C12 C11 C1 122.78(15) . . ?
C15 C11 C1 120.36(15) . . ?
C13 C12 C11 119.54(17) . . ?
N1 C13 C12 123.83(18) . . ?
N1 C14 C15 123.72(18) . . ?
C14 C15 C11 119.50(17) . . ?
C20 C16 C17 116.98(16) . . ?
C20 C16 C8 122.24(16) . . ?
C17 C16 C8 120.66(16) . . ?
C18 C17 C16 119.87(18) . . ?
N2 C18 C17 123.32(18) . . ?
N2 C19 C20 123.66(18) . . ?
C19 C20 C16 119.61(18) . . ?

loop_
_geom_bond_atom_site_label_1
_geom_bond_atom_site_label_2
_geom_bond_distance
_geom_bond_site_symmetry_2
_geom_bond_publ_flag
N1 C14 1.341(2) . ?
N1 C13 1.342(2) . ?
N2 C19 1.348(3) . ?
N2 C18 1.350(3) . ?
C1 C2 1.376(3) . ?
C1 C9 1.436(2) . ?
C1 C11 1.491(2) . ?
C2 C3 1.402(3) . ?
C3 C4 1.353(3) . ?
C4 C10 1.418(3) . ?
C5 C6 1.352(3) . ?
C5 C10 1.422(3) . ?
C6 C7 1.406(3) . ?
C7 C8 1.377(2) . ?
C8 C9 1.445(2) . ?
C8 C16 1.493(2) . ?
C9 C10 1.434(2) . ?
C11 C12 1.392(2) . ?
C11 C15 1.404(2) . ?
C12 C13 1.381(2) . ?
C14 C15 1.377(3) . ?
C16 C20 1.393(2) . ?
C16 C17 1.397(3) . ?
C17 C18 1.382(3) . ?
C19 C20 1.383(3) . ?

loop_
_cod_related_entry_id
_cod_related_entry_database
_cod_related_entry_code
1 ChemSpider 28561752
